data_1007031
loop_
_publ_author_name
'Bagieu-Beucher, M'
'Guitel, J C'
'Tordjman, I'
'Durif, A'

_publ_section_title
;
Affinement de la structure cristalline du polyphosphate de cadmium. Cd
(P O~3~)~2~
;
_journal_coden_ASTM BUFCAE
_journal_name_full
;
Bulletin de la Societe Francaise de Mineralogie et de Cristallographie
(72,1949-100,1977)
;
_journal_page_first 481
_journal_page_last 484
_journal_volume 97
_journal_year 1974
_chemical_formula_structural 'Cd (P O3)2'
_chemical_formula_sum 'Cd O6 P2'
_chemical_name_systematic 'Cadmium catena-phosphate'
_space_group_IT_number 61
_symmetry_cell_setting orthorhombic
_symmetry_Int_Tables_number 61
_symmetry_space_group_name_Hall '-P 2ac 2ab'
_symmetry_space_group_name_H-M 'P b c a'
_cell_angle_alpha 90
_cell_angle_beta 90
_cell_angle_gamma 90
_cell_formula_units_Z 8
_cell_length_a 9.607(4)
_cell_length_b 13.70(1)
_cell_length_c 7.037(3)
_cell_volume 926.2
_refine_ls_R_factor_all 0.035
_cod_database_code 1007031

loop_
_symmetry_equiv_pos_as_xyz
x,y,z
1/2+x,1/2-y,-z
-x,1/2+y,1/2-z
1/2-x,-y,1/2+z
-x,-y,-z
1/2-x,1/2+y,z
x,1/2-y,1/2+z
1/2+x,y,1/2-z

loop_
_atom_site_label
_atom_site_type_symbol
_atom_site_symmetry_multiplicity
_atom_site_Wyckoff_symbol
_atom_site_fract_x
_atom_site_fract_y
_atom_site_fract_z
_atom_site_occupancy
_atom_site_attached_hydrogens
_atom_site_calc_flag
Cd1 Cd2+ 8 c -0.00814(2) 0.20572(1) 0.05347(2) 1. 0 d
P1 P5+ 8 c 0.21043(6) 0.39362(4) 0.18484(8) 1. 0 d
P2 P5+ 8 c 0.30213(6) 0.40348(4) 0.58120(8) 1. 0 d
O1 O2- 8 c 0.2962(2) 0.3719(1) 0.0147(2) 1. 0 d
O2 O2- 8 c 0.1003(2) 0.3221(1) 0.2439(2) 1. 0 d
O3 O2- 8 c 0.4033(2) 0.3246(1) 0.6382(2) 1. 0 d
O4 O2- 8 c 0.1532(2) 0.3670(1) 0.6351(2) 1. 0 d
O5 O2- 8 c 0.3158(2) 0.4128(1) 0.3559(2) 1. 0 d
O6 O2- 8 c 0.1332(2) 0.4963(1) 0.1557(2) 1. 0 d

loop_
_atom_type_symbol
_atom_type_oxidation_number
Cd2+ 2.000
P5+ 5.000
O2- -2.000
